data_2014697
loop_
_publ_author_name
'Seela, Frank'
'Shaikh, Khalil I.'
'Eickmeier, Henning'

_publ_section_title
;
 7-Deaza-2'-deoxyguanosine
;
_journal_issue 3
_journal_name_full 'Acta Crystallographica Section C'
_journal_page_first o151
_journal_page_last o153
_journal_paper_doi 10.1107/S0108270105000971
_journal_volume 61
_journal_year 2005
_chemical_formula_iupac 'C11 H14 N4 O4'
_chemical_formula_moiety 'C11 H14 N4 O4'
_chemical_formula_sum 'C11 H14 N4 O4'
_chemical_formula_weight 266.26
_chemical_name_common
;
7-Deaza-2'-deoxyguanosine
;
_chemical_name_systematic
;
2-amino-7-(2-deoxy-\b-D-erythro-pentofuranosyl-3,7-
dihydropyrrolo[2,3-d]pyrimidin-4-one
;
_space_group_IT_number 19
_symmetry_cell_setting orthorhombic
_symmetry_space_group_name_Hall 'P 2ac 2ab'
_symmetry_space_group_name_H-M 'P 21 21 21'
_atom_sites_solution_hydrogens geom
_atom_sites_solution_primary direct
_atom_sites_solution_secondary difmap
_audit_creation_method SHELXL-97
_cell_angle_alpha 90.00
_cell_angle_beta 90.00
_cell_angle_gamma 90.00
_cell_formula_units_Z 4
_cell_length_a 5.4146(12)
_cell_length_b 10.969(2)
_cell_length_c 19.968(4)
_cell_measurement_reflns_used 51
_cell_measurement_temperature 293
_cell_measurement_theta_max 15.24
_cell_measurement_theta_min 2.02
_cell_volume 1186.0(4)
_computing_cell_refinement XSCANS
_computing_data_collection 'XSCANS (Siemens, 1996)'
_computing_data_reduction 'SHELXTL (Sheldrick, 1997)'
_computing_molecular_graphics SHELXTL
_computing_publication_material 'SHELXTL and PLATON (Spek, 1999)'
_computing_structure_refinement SHELXTL
_computing_structure_solution SHELXTL
_diffrn_ambient_temperature 293
_diffrn_measured_fraction_theta_full 1.00
_diffrn_measured_fraction_theta_max 1.00
_diffrn_measurement_device_type 'Bruker P4'
_diffrn_measurement_method 2\q/\w
_diffrn_radiation_monochromator graphite
_diffrn_radiation_source 'fine-focus sealed tube'
_diffrn_radiation_type MoK\a
_diffrn_radiation_wavelength 0.71073
_diffrn_reflns_av_R_equivalents 0.0429
_diffrn_reflns_av_sigmaI/netI 0.0671
_diffrn_reflns_limit_h_max 1
_diffrn_reflns_limit_h_min -7
_diffrn_reflns_limit_k_max 1
_diffrn_reflns_limit_k_min -14
_diffrn_reflns_limit_l_max 1
_diffrn_reflns_limit_l_min -26
_diffrn_reflns_number 2301
_diffrn_reflns_theta_full 28.0
_diffrn_reflns_theta_max 27.99
_diffrn_reflns_theta_min 2.04
_diffrn_standards_decay_% none
_diffrn_standards_interval_count 97
_diffrn_standards_number 3
_exptl_absorpt_coefficient_mu 0.116
_exptl_absorpt_correction_type none
_exptl_crystal_colour colourless
_exptl_crystal_density_diffrn 1.491
_exptl_crystal_density_method 'not measured'
_exptl_crystal_description needle
_exptl_crystal_F_000 560
_exptl_crystal_size_max 0.53
_exptl_crystal_size_mid 0.33
_exptl_crystal_size_min 0.26
_refine_diff_density_max 0.195
_refine_diff_density_min -0.212
_refine_ls_extinction_expression Fc^*^=kFc[1+0.001xFc^2^\l^3^/sin(2\q)]^-1/4^
_refine_ls_extinction_method none
_refine_ls_goodness_of_fit_ref 1.032
_refine_ls_hydrogen_treatment mixed
_refine_ls_matrix_type full
_refine_ls_number_parameters 179
_refine_ls_number_reflns 1679
_refine_ls_number_restraints 4
_refine_ls_restrained_S_all 1.030
_refine_ls_R_factor_all 0.0808
_refine_ls_R_factor_gt 0.0507
_refine_ls_shift/su_max 0.001
_refine_ls_shift/su_mean 0.000
_refine_ls_structure_factor_coef Fsqd
_refine_ls_weighting_details 'calc w=1/[\s^2^(Fo^2^)+(0.0542P)^2^+0.1063P] where P=(Fo^2^+2Fc^2^)/3'
_refine_ls_weighting_scheme calc
_refine_ls_wR_factor_gt 0.1063
_refine_ls_wR_factor_ref 0.1195
_reflns_number_gt 1204
_reflns_number_total 1679
_reflns_threshold_expression I>2\s(I)
_cod_data_source_file gg1237.cif
_cod_data_source_block I
_cod_depositor_comments
;
The following automatic conversions were performed:
'_symmetry_cell_setting' value 'Orthorhombic' changed to 'orthorhombic'
according to '/home/saulius/struct/CIF-dictionaries/cif_core.dic'
dictionary named 'cif_core.dic' version 2.4.1 from 2010-06-29.

Automatic conversion script
Id: cif_fix_enum 1527 2010-12-29 10:47:43Z saulius 

The following automatic conversions were performed:

'_symmetry_cell_setting' value 'Orthorhombic' changed to
'orthorhombic' according to
/home/saulius/struct/CIF-dictionaries/cif_core.dic dictionary named
'cif_core.dic' version 2.4.1 from 2010-06-29.

Automatic conversion script
Id: cif_fix_values 1715 2011-07-08 13:25:40Z adriana 
;
_cod_original_cell_volume 1185.9(4)
_cod_database_code 2014697
_cod_database_fobs_code 2014697

loop_
_symmetry_equiv_pos_as_xyz
'x, y, z'
'-x+1/2, -y, z+1/2'
'-x, y+1/2, -z+1/2'
'x+1/2, -y+1/2, -z'

loop_
_atom_site_label
_atom_site_fract_x
_atom_site_fract_y
_atom_site_fract_z
_atom_site_U_iso_or_equiv
_atom_site_adp_type
_atom_site_calc_flag
_atom_site_refinement_flags
_atom_site_occupancy
_atom_site_disorder_assembly
_atom_site_disorder_group
_atom_site_type_symbol
N1 1.1373(6) 0.6234(2) 0.04283(12) 0.0317(7) Uani d . 1 . . N
H1 1.2094 0.6896 0.0307 0.038 Uiso calc R 1 . . H
C2 1.2246(6) 0.5670(3) 0.09958(15) 0.0281(8) Uani d . 1 . . C
N2 1.4235(6) 0.6178(3) 0.12847(13) 0.0382(7) Uani d . 1 . . N
H2B 1.4853 0.5860 0.1641 0.046 Uiso calc R 1 . . H
H2A 1.4890 0.6820 0.1113 0.046 Uiso calc R 1 . . H
N3 1.1213(5) 0.4687(2) 0.12496(12) 0.0286(6) Uani d . 1 . . N
C4 0.9345(6) 0.4267(3) 0.08720(14) 0.0249(7) Uani d . 1 . . C
C5 0.8428(7) 0.4720(3) 0.02674(14) 0.0271(7) Uani d . 1 . . C
C6 0.9439(7) 0.5827(3) 0.00372(14) 0.0278(7) Uani d . 1 . . C
O6 0.8766(5) 0.6456(2) -0.04594(10) 0.0359(6) Uani d . 1 . . O
C7 0.6421(7) 0.3956(3) 0.00656(15) 0.0349(8) Uani d . 1 . . C
H7 0.5469 0.4038 -0.0320 0.042 Uiso calc R 1 . . H
C8 0.6174(8) 0.3089(3) 0.05448(16) 0.0364(8) Uani d . 1 . . C
H8 0.5008 0.2467 0.0541 0.044 Uiso calc R 1 . . H
N9 0.7932(6) 0.3272(3) 0.10441(12) 0.0309(7) Uani d . 1 . . N
C1' 0.8162(7) 0.2591(3) 0.16642(16) 0.0324(8) Uani d . 1 . . C
H1' 0.9198 0.3050 0.1978 0.039 Uiso calc R 1 . . H
C2' 0.5708(8) 0.2294(3) 0.19985(17) 0.0358(8) Uani d . 1 . . C
H2'1 0.4366 0.2741 0.1790 0.043 Uiso calc R 1 . . H
H2'2 0.5754 0.2491 0.2472 0.043 Uiso calc R 1 . . H
C3' 0.5405(6) 0.0927(3) 0.18920(15) 0.0301(8) Uani d D 1 . . C
H3'1 0.4631 0.0767 0.1457 0.036 Uiso calc R 1 . . H
O3' 0.4021(5) 0.0366(2) 0.24127(11) 0.0382(6) Uani d D 1 . . O
H3' 0.291(5) -0.005(3) 0.2247(3) 0.057 Uiso d D 1 . . H
C4' 0.8063(6) 0.0509(3) 0.18855(15) 0.0270(7) Uani d . 1 . . C
H4' 0.8695 0.0487 0.2345 0.032 Uiso calc R 1 . . H
O4' 0.9327(5) 0.1438(2) 0.15171(11) 0.0361(6) Uani d . 1 . . O
C5' 0.8525(7) -0.0713(3) 0.15510(17) 0.0370(9) Uani d D 1 . . C
H5'1 0.7435 -0.1320 0.1745 0.044 Uiso calc R 1 . . H
H5'2 0.8142 -0.0650 0.1078 0.044 Uiso calc R 1 . . H
O5' 1.1028(5) -0.1100(2) 0.16292(11) 0.0404(6) Uani d D 1 . . O
H5' 1.167(2) -0.113(4) 0.1258(3) 0.061 Uiso d D 1 . . H

loop_
_atom_site_aniso_label
_atom_site_aniso_U_11
_atom_site_aniso_U_22
_atom_site_aniso_U_33
_atom_site_aniso_U_12
_atom_site_aniso_U_13
_atom_site_aniso_U_23
N1 0.0438(18) 0.0216(13) 0.0298(12) -0.0039(14) -0.0001(14) 0.0048(11)
C2 0.036(2) 0.0231(16) 0.0250(14) 0.0016(16) 0.0015(15) -0.0003(13)
N2 0.0476(18) 0.0321(15) 0.0348(13) -0.0105(16) -0.0075(15) 0.0078(13)
N3 0.0302(15) 0.0258(13) 0.0298(12) -0.0025(14) 0.0004(13) 0.0026(12)
C4 0.0296(17) 0.0201(14) 0.0249(13) 0.0046(15) 0.0032(14) 0.0010(12)
C5 0.0321(19) 0.0224(15) 0.0268(13) 0.0004(16) 0.0015(15) 0.0006(13)
C6 0.0341(18) 0.0250(16) 0.0242(13) 0.0069(16) 0.0034(15) -0.0018(13)
O6 0.0501(16) 0.0264(11) 0.0314(10) 0.0046(14) -0.0070(12) 0.0078(10)
C7 0.040(2) 0.0330(17) 0.0315(15) 0.0030(19) -0.0080(17) 0.0015(14)
C8 0.037(2) 0.0318(18) 0.0400(17) -0.0088(19) -0.0059(18) 0.0024(16)
N9 0.0367(17) 0.0265(15) 0.0293(12) -0.0060(14) -0.0045(13) 0.0041(12)
C1' 0.040(2) 0.0252(16) 0.0323(16) -0.0006(17) -0.0006(17) 0.0062(14)
C2' 0.043(2) 0.0279(16) 0.0367(16) 0.0007(18) 0.0029(19) 0.0041(15)
C3' 0.0349(19) 0.0305(17) 0.0249(14) -0.0055(17) -0.0006(15) 0.0047(14)
O3' 0.0378(14) 0.0425(15) 0.0342(11) -0.0143(14) 0.0031(12) 0.0032(11)
C4' 0.0320(19) 0.0227(16) 0.0262(14) -0.0056(15) -0.0001(14) 0.0036(13)
O4' 0.0374(13) 0.0279(12) 0.0429(12) -0.0004(12) 0.0094(13) 0.0087(11)
C5' 0.042(2) 0.0305(17) 0.0385(17) -0.0036(19) -0.0014(19) -0.0016(16)
O5' 0.0443(15) 0.0360(13) 0.0408(12) 0.0071(14) 0.0005(13) -0.0029(12)

loop_
_atom_type_symbol
_atom_type_description
_atom_type_scat_dispersion_real
_atom_type_scat_dispersion_imag
_atom_type_scat_source
C C 0.0033 0.0000 'International Tables Vol C Tables 4.2.6.8 and 6.1.1.4'
H H 0.0000 0.0000 'International Tables Vol C Tables 4.2.6.8 and 6.1.1.4'
N N 0.0061 0.0000 'International Tables Vol C Tables 4.2.6.8 and 6.1.1.4'
O O 0.0106 0.0000 'International Tables Vol C Tables 4.2.6.8 and 6.1.1.4'

loop_
_geom_angle_atom_site_label_1
_geom_angle_atom_site_label_2
_geom_angle_atom_site_label_3
_geom_angle
_geom_angle_publ_flag
N3 C4 N9 123.4(3) yes
N3 C4 C5 129.1(3) yes
N9 C4 C5 107.5(3) yes
C4 C5 C6 116.8(3) yes
C4 C5 C7 107.7(3) yes
C6 C5 C7 135.1(3) yes
C4 N9 C8 108.3(3) yes
C4 N9 C1' 125.0(3) yes
C8 N9 C1' 126.5(3) yes
C5 C7 C8 106.7(3) yes
C7 C8 N9 109.7(3) yes
C1' O4' C4' 108.1(2) yes
C2 N1 C6 125.6(3) no
C2 N1 H1 117.2 no
C6 N1 H1 117.2 no
N3 C2 N2 121.0(3) no
N3 C2 N1 122.7(3) no
N2 C2 N1 116.3(3) no
C2 N2 H2B 120.0 no
C2 N2 H2A 120.0 no
H2B N2 H2A 120.0 no
C2 N3 C4 112.6(3) no
O6 C6 N1 119.2(3) no
O6 C6 C5 128.0(3) no
N1 C6 C5 112.9(3) no
C8 C7 H7 126.7 no
C5 C7 H7 126.7 no
C7 C8 H8 125.1 no
N9 C8 H8 125.1 no
O4' C1' N9 108.3(3) no
O4' C1' C2' 106.5(3) no
N9 C1' C2' 114.2(3) no
O4' C1' H1' 109.3 no
N9 C1' H1' 109.3 no
C2' C1' H1' 109.3 no
C1' C2' C3' 104.1(3) no
C1' C2' H2'1 110.9 no
C3' C2' H2'1 110.9 no
C1' C2' H2'2 110.9 no
C3' C2' H2'2 110.9 no
H2'1 C2' H2'2 109.0 no
O3' C3' C4' 112.2(3) no
O3' C3' C2' 112.4(3) no
C4' C3' C2' 101.4(3) no
O3' C3' H3'1 110.2 no
C4' C3' H3'1 110.2 no
C2' C3' H3'1 110.2 no
C3' O3' H3' 109.3(10) no
O4' C4' C3' 104.1(3) no
O4' C4' C5' 108.9(3) no
C3' C4' C5' 115.4(3) no
O4' C4' H4' 109.4 no
C3' C4' H4' 109.4 no
C5' C4' H4' 109.4 no
O5' C5' C4' 111.7(3) no
O5' C5' H5'1 109.3 no
C4' C5' H5'1 109.3 no
O5' C5' H5'2 109.3 no
C4' C5' H5'2 109.3 no
H5'1 C5' H5'2 107.9 no
C5' O5' H5' 108.4(12) no

loop_
_geom_bond_atom_site_label_1
_geom_bond_atom_site_label_2
_geom_bond_site_symmetry_2
_geom_bond_distance
_geom_bond_publ_flag
N1 C2 . 1.375(4) yes
N1 C6 . 1.380(4) yes
C2 N3 . 1.316(4) yes
C2 N2 . 1.343(4) yes
N3 C4 . 1.343(4) yes
C4 C5 . 1.397(4) yes
C5 C6 . 1.409(4) yes
C5 C7 . 1.431(5) yes
C6 O6 . 1.261(3) yes
C4 N9 . 1.376(4) yes
N9 C8 . 1.393(4) yes
C7 C8 . 1.355(5) yes
N9 C1' . 1.451(4) no
C1' O4' . 1.443(4) no
C4' O4' . 1.431(4) no
C1' C2' . 1.522(5) no
C3' O3' . 1.422(4) yes
C4' C5' . 1.518(5) no
C5' O5' . 1.429(5) yes
N1 H1 . 0.8600 no
N2 H2B . 0.8600 no
N2 H2A . 0.8600 no
C7 H7 . 0.9300 no
C8 H8 . 0.9300 no
C1' H1' . 0.9800 no
C2' C3' . 1.524(5) no
C2' H2'1 . 0.9700 no
C2' H2'2 . 0.9700 no
C3' C4' . 1.510(5) no
C3' H3'1 . 0.9800 no
O3' H3' . 0.82(3) no
C4' H4' . 0.9800 no
C5' H5'1 . 0.9700 no
C5' H5'2 . 0.9700 no
O5' H5' . 0.819(8) no

loop_
_geom_hbond_atom_site_label_D
_geom_hbond_atom_site_label_H
_geom_hbond_atom_site_label_A
_geom_hbond_site_symmetry_A
_geom_hbond_distance_DH
_geom_hbond_distance_HA
_geom_hbond_distance_DA
_geom_hbond_angle_DHA
N1 H1 O6 4_565 0.86 2.04 2.847(4) 155
N2 H2A O6 4_565 0.86 2.38 3.085(4) 140
N2 H2B O3' 3_755 0.86 2.06 2.907(4) 169
O3' H3' O5' 1_455 0.82(3) 1.97(2) 2.767(3) 162(2)
O5' H5' O6 4 0.819(8) 1.990(12) 2.794(3) 167(3)

loop_
_geom_torsion_atom_site_label_1
_geom_torsion_atom_site_label_2
_geom_torsion_atom_site_label_3
_geom_torsion_atom_site_label_4
_geom_torsion
_geom_torsion_publ_flag
C6 N1 C2 N3 -3.5(5) no
C6 N1 C2 N2 176.5(3) no
N2 C2 N3 C4 -176.1(3) no
N1 C2 N3 C4 3.9(4) no
C2 N3 C4 N9 -177.9(3) no
C2 N3 C4 C5 0.7(5) no
N3 C4 C5 C6 -5.7(5) no
N9 C4 C5 C6 173.1(3) no
N3 C4 C5 C7 -179.8(3) no
N9 C4 C5 C7 -0.9(3) no
C2 N1 C6 O6 177.5(3) no
C2 N1 C6 C5 -1.7(4) no
C4 C5 C6 O6 -173.5(3) no
C7 C5 C6 O6 -1.6(6) no
C4 C5 C6 N1 5.6(4) no
C7 C5 C6 N1 177.5(3) no
C4 C5 C7 C8 0.5(4) no
C6 C5 C7 C8 -172.0(4) no
C5 C7 C8 N9 0.2(4) no
N3 C4 N9 C8 180.0(3) no
C5 C4 N9 C8 1.1(3) no
N3 C4 N9 C1' 3.7(5) no
C5 C4 N9 C1' -175.2(3) no
C7 C8 N9 C4 -0.8(4) no
C7 C8 N9 C1' 175.4(3) yes
C4 N9 C1' O4' -106.5(3) no
C8 N9 C1' O4' 77.9(4) yes
C4 N9 C1' C2' 135.1(3) no
C8 N9 C1' C2' -40.5(5) yes
O4' C1' C2' C3' -11.1(3) yes
N9 C1' C2' C3' 108.3(3) yes
C1' C2' C3' O3' 150.5(3) no
C1' C2' C3' C4' 30.6(3) no
O3' C3' C4' O4' -160.0(2) yes
C2' C3' C4' O4' -39.9(3) no
O3' C3' C4' C5' 80.7(4) no
C2' C3' C4' C5' -159.2(3) yes
C3' C4' O4' C1' 34.5(3) no
C5' C4' O4' C1' 158.1(3) no
N9 C1' O4' C4' -137.6(3) yes
C2' C1' O4' C4' -14.4(3) yes
O4' C4' C5' O5' 69.6(3) no
C3' C4' C5' O5' -173.8(3) yes

loop_
_cod_related_entry_id
_cod_related_entry_database
_cod_related_entry_code
1 ChemSpider 114155
